data_4505733
loop_
_publ_author_name
'Shmilovits, Michaela'
'Diskin-Posner, Yael'
'Vinodu, Mikki'
'Goldberg, Israel'

_publ_section_title
;
 Crystal Engineering of &#x201C;Porphyrin Sieves&#x201D; Based on
 Coordination Polymers of Pd- and Pt-tetra(4-carboxyphenyl)porphyrin
;
_journal_issue 5
_journal_name_full 'Crystal Growth &amp; Design'
_journal_page_first 855
_journal_paper_doi 10.1021/cg034071w
_journal_volume 3
_journal_year 2003
_chemical_formula_moiety '(C48 H24 N4 O8 Pd), Cu1.50, Na1.50, 3.5(C5 H5 N), (H2 O)'
_chemical_formula_sum 'C65.5 H43.5 Cu1.5 N7.5 Na1.5 O9 Pd'
_chemical_formula_weight 1315.77
_chemical_name_systematic
; 
 ? 
;
_space_group_IT_number 2
_symmetry_cell_setting triclinic
_symmetry_space_group_name_Hall '-P 1'
_symmetry_space_group_name_H-M 'P -1'
_atom_sites_solution_hydrogens geom
_atom_sites_solution_primary direct
_atom_sites_solution_secondary difmap
_audit_creation_method SHELXL-97
_cell_angle_alpha 86.1930(6)
_cell_angle_beta 85.9540(6)
_cell_angle_gamma 80.8150(7)
_cell_formula_units_Z 2
_cell_length_a 12.8740(2)
_cell_length_b 13.0790(2)
_cell_length_c 16.4710(4)
_cell_measurement_reflns_used 9058
_cell_measurement_temperature 110(2)
_cell_measurement_theta_max 27.94
_cell_measurement_theta_min 2.06
_cell_volume 2726.70(9)
_computing_cell_refinement Denzo
_computing_data_collection 'Collect, Nonius B.V.'
_computing_data_reduction Denzo
_computing_structure_refinement 'SHELXL-97 (Sheldrick, 1997)'
_computing_structure_solution SIR-92
_diffrn_ambient_temperature 110(2)
_diffrn_detector_area_resol_mean '56 microns'
_diffrn_measured_fraction_theta_full 0.973
_diffrn_measured_fraction_theta_max 0.973
_diffrn_measurement_device_type 'Nonius KappaCCD'
_diffrn_measurement_method '1 deg. Phi & Omega scans'
_diffrn_radiation_monochromator graphite
_diffrn_radiation_source 'fine-focus sealed tube'
_diffrn_radiation_type MoK\a
_diffrn_radiation_wavelength 0.71073
_diffrn_reflns_av_R_equivalents 0.0551
_diffrn_reflns_av_sigmaI/netI 0.1043
_diffrn_reflns_limit_h_max 16
_diffrn_reflns_limit_h_min -16
_diffrn_reflns_limit_k_max 17
_diffrn_reflns_limit_k_min -15
_diffrn_reflns_limit_l_max 19
_diffrn_reflns_limit_l_min -21
_diffrn_reflns_number 20640
_diffrn_reflns_theta_full 27.94
_diffrn_reflns_theta_max 27.94
_diffrn_reflns_theta_min 2.06
_exptl_absorpt_coefficient_mu 0.992
_exptl_absorpt_correction_T_max 0.8655
_exptl_absorpt_correction_T_min 0.7896
_exptl_absorpt_correction_type multi-scan
_exptl_absorpt_process_details '(Blessing, 1995)'
_exptl_crystal_colour violet
_exptl_crystal_density_diffrn 1.603
_exptl_crystal_density_method 'not measured'
_exptl_crystal_description prisms
_exptl_crystal_F_000 1334
_exptl_crystal_size_max 0.25
_exptl_crystal_size_mid 0.15
_exptl_crystal_size_min 0.15
_refine_diff_density_max 0.718
_refine_diff_density_min -0.924
_refine_diff_density_rms 0.117
_refine_ls_extinction_method none
_refine_ls_goodness_of_fit_ref 1.017
_refine_ls_hydrogen_treatment mixed
_refine_ls_matrix_type full
_refine_ls_number_parameters 778
_refine_ls_number_reflns 12739
_refine_ls_number_restraints 0
_refine_ls_restrained_S_all 1.017
_refine_ls_R_factor_all 0.0913
_refine_ls_R_factor_gt 0.0532
_refine_ls_shift/su_max 0.022
_refine_ls_shift/su_mean 0.001
_refine_ls_structure_factor_coef Fsqd
_refine_ls_weighting_details 'calc w=1/[\s^2^(Fo^2^)+(0.0379P)^2^+3.8379P] where P=(Fo^2^+2Fc^2^)/3'
_refine_ls_weighting_scheme calc
_refine_ls_wR_factor_gt 0.1041
_refine_ls_wR_factor_ref 0.1194
_reflns_number_gt 9058
_reflns_number_total 12739
_reflns_threshold_expression >2sigma(I)
_cod_data_source_file cg034071wsi20030504_115923.cif
_cod_data_source_block Compound-3
_cod_original_sg_symbol_H-M P-1
_cod_original_formula_sum 'C65.50 H43.50 Cu1.50 N7.50 Na1.50 O9 Pd'
_cod_database_code 4505733

loop_
_symmetry_equiv_pos_as_xyz
'x, y, z'
'-x, -y, -z'

loop_
_atom_site_label
_atom_site_type_symbol
_atom_site_fract_x
_atom_site_fract_y
_atom_site_fract_z
_atom_site_U_iso_or_equiv
_atom_site_adp_type
_atom_site_occupancy
_atom_site_symmetry_multiplicity
_atom_site_calc_flag
_atom_site_refinement_flags
Pd Pd -0.00192(2) 0.77153(2) -0.011609(17) 0.01282(8) Uani 1 1 d .
Cu1 Cu 0.45856(4) 0.23331(3) 0.48954(3) 0.01488(11) Uani 1 1 d .
Cu2 Cu 0.53068(10) 0.04435(7) 0.02566(7) 0.0320(3) Uani 0.50 1 d P
Na1 Na 0.5000 0.0000 0.5000 0.0186(5) Uani 1 2 d S
Na2 Na 0.60746(13) 0.39761(11) 0.49518(9) 0.0222(3) Uani 1 1 d .
C1 C -0.0489(3) 0.8453(3) 0.1604(2) 0.0159(8) Uani 1 1 d .
C2 C -0.1211(3) 0.9309(3) 0.1369(2) 0.0152(7) Uani 1 1 d .
C3 C -0.1440(3) 0.9595(3) 0.0566(2) 0.0174(8) Uani 1 1 d .
C4 C -0.2161(3) 1.0500(3) 0.0309(2) 0.0228(9) Uani 1 1 d .
H4 H -0.2497 1.1037 0.0642 0.027 Uiso 1 1 calc R
C5 C -0.2269(3) 1.0439(3) -0.0495(2) 0.0230(9) Uani 1 1 d .
H5 H -0.2697 1.0929 -0.0830 0.028 Uiso 1 1 calc R
C6 C -0.1621(3) 0.9502(3) -0.0755(2) 0.0169(8) Uani 1 1 d .
C7 C -0.1599(3) 0.9120(3) -0.1529(2) 0.0159(8) Uani 1 1 d .
C8 C -0.0950(3) 0.8220(3) -0.1773(2) 0.0159(8) Uani 1 1 d .
C9 C -0.0852(3) 0.7870(3) -0.2590(2) 0.0192(8) Uani 1 1 d .
H9 H -0.1254 0.8167 -0.3033 0.023 Uiso 1 1 calc R
C10 C -0.0078(3) 0.7039(3) -0.2608(2) 0.0181(8) Uani 1 1 d .
H10 H 0.0163 0.6642 -0.3066 0.022 Uiso 1 1 calc R
C11 C 0.0312(3) 0.6866(3) -0.1806(2) 0.0142(7) Uani 1 1 d .
C12 C 0.1154(3) 0.6106(3) -0.1596(2) 0.0158(8) Uani 1 1 d .
C13 C 0.1537(3) 0.5947(3) -0.0821(2) 0.0177(8) Uani 1 1 d .
C14 C 0.2413(3) 0.5177(3) -0.0599(2) 0.0247(9) Uani 1 1 d .
H14 H 0.2841 0.4719 -0.0954 0.030 Uiso 1 1 calc R
C15 C 0.2515(3) 0.5223(3) 0.0205(2) 0.0228(9) Uani 1 1 d .
H15 H 0.3022 0.4801 0.0524 0.027 Uiso 1 1 calc R
C16 C 0.1707(3) 0.6034(3) 0.0486(2) 0.0186(8) Uani 1 1 d .
C17 C 0.1549(3) 0.6307(3) 0.1295(2) 0.0162(8) Uani 1 1 d .
C18 C 0.0775(3) 0.7106(3) 0.1565(2) 0.0149(7) Uani 1 1 d .
C19 C 0.0561(3) 0.7340(3) 0.2407(2) 0.0175(8) Uani 1 1 d .
H19 H 0.0906 0.6988 0.2860 0.021 Uiso 1 1 calc R
C20 C -0.0229(3) 0.8158(3) 0.2429(2) 0.0179(8) Uani 1 1 d .
H20 H -0.0551 0.8479 0.2904 0.022 Uiso 1 1 calc R
N21 N 0.0126(2) 0.7785(2) 0.10871(18) 0.0144(6) Uani 1 1 d .
N22 N -0.1106(2) 0.9016(2) -0.00991(18) 0.0159(6) Uani 1 1 d .
N23 N -0.0234(2) 0.7591(2) -0.13058(18) 0.0134(6) Uani 1 1 d .
N24 N 0.1136(3) 0.6476(2) -0.01506(18) 0.0157(6) Uani 1 1 d .
C25 C -0.1815(3) 0.9944(3) 0.2021(2) 0.0151(7) Uani 1 1 d .
C26 C -0.2571(3) 0.9518(3) 0.2528(2) 0.0200(8) Uani 1 1 d .
H26 H -0.2657 0.8817 0.2477 0.024 Uiso 1 1 calc R
C27 C -0.3198(3) 1.0101(3) 0.3104(2) 0.0199(8) Uani 1 1 d .
H27 H -0.3722 0.9804 0.3432 0.024 Uiso 1 1 calc R
C28 C -0.3062(3) 1.1123(3) 0.3204(2) 0.0154(7) Uani 1 1 d .
C29 C -0.2281(3) 1.1527(3) 0.2723(2) 0.0174(8) Uani 1 1 d .
H29 H -0.2160 1.2211 0.2799 0.021 Uiso 1 1 calc R
C30 C -0.1672(3) 1.0952(3) 0.2133(2) 0.0197(8) Uani 1 1 d .
H30 H -0.1152 1.1253 0.1802 0.024 Uiso 1 1 calc R
C31 C -0.3757(3) 1.1785(3) 0.3795(2) 0.0175(8) Uani 1 1 d .
C32 C -0.2265(3) 0.9745(3) -0.2146(2) 0.0164(8) Uani 1 1 d .
C33 C -0.2032(3) 1.0714(3) -0.2418(3) 0.0239(9) Uani 1 1 d .
H33 H -0.1470 1.0971 -0.2196 0.029 Uiso 1 1 calc R
C34 C -0.2605(3) 1.1310(3) -0.3005(2) 0.0225(9) Uani 1 1 d .
H34 H -0.2419 1.1963 -0.3193 0.027 Uiso 1 1 calc R
C35 C -0.3451(3) 1.0968(3) -0.3323(2) 0.0147(7) Uani 1 1 d .
C36 C -0.3686(3) 0.9985(3) -0.3061(2) 0.0199(8) Uani 1 1 d .
H36 H -0.4253 0.9731 -0.3279 0.024 Uiso 1 1 calc R
C37 C -0.3088(3) 0.9376(3) -0.2478(2) 0.0191(8) Uani 1 1 d .
H37 H -0.3244 0.8706 -0.2308 0.023 Uiso 1 1 calc R
C38 C -0.4064(3) 1.1662(3) -0.3950(2) 0.0163(8) Uani 1 1 d .
C39 C 0.1650(3) 0.5384(3) -0.2234(2) 0.0182(8) Uani 1 1 d .
C40 C 0.2628(3) 0.5451(3) -0.2616(2) 0.0182(8) Uani 1 1 d .
H40 H 0.3001 0.5979 -0.2478 0.022 Uiso 1 1 calc R
C41 C 0.3078(3) 0.4765(3) -0.3196(2) 0.0197(8) Uani 1 1 d .
H41 H 0.3752 0.4826 -0.3453 0.024 Uiso 1 1 calc R
C42 C 0.2537(3) 0.3987(3) -0.3399(2) 0.0180(8) Uani 1 1 d .
C43 C 0.1556(3) 0.3919(3) -0.3020(3) 0.0254(9) Uani 1 1 d .
H43 H 0.1180 0.3393 -0.3159 0.030 Uiso 1 1 calc R
C44 C 0.1113(3) 0.4607(3) -0.2441(3) 0.0243(9) Uani 1 1 d .
H44 H 0.0439 0.4547 -0.2185 0.029 Uiso 1 1 calc R
C45 C 0.3002(3) 0.3195(3) -0.4000(2) 0.0209(8) Uani 1 1 d .
C46 C 0.2229(3) 0.5704(3) 0.1914(2) 0.0168(8) Uani 1 1 d .
C47 C 0.2103(3) 0.4693(3) 0.2178(2) 0.0189(8) Uani 1 1 d .
H47 H 0.1607 0.4362 0.1934 0.023 Uiso 1 1 calc R
C48 C 0.2693(3) 0.4166(3) 0.2791(2) 0.0195(8) Uani 1 1 d .
H48 H 0.2604 0.3476 0.2965 0.023 Uiso 1 1 calc R
C49 C 0.3416(3) 0.4649(3) 0.3152(2) 0.0173(8) Uani 1 1 d .
C50 C 0.3569(3) 0.5649(3) 0.2882(2) 0.0208(8) Uani 1 1 d .
H50 H 0.4071 0.5977 0.3121 0.025 Uiso 1 1 calc R
C51 C 0.2983(3) 0.6160(3) 0.2263(2) 0.0195(8) Uani 1 1 d .
H51 H 0.3097 0.6837 0.2072 0.023 Uiso 1 1 calc R
C52 C 0.4029(3) 0.4102(3) 0.3843(2) 0.0166(8) Uani 1 1 d .
O1 O -0.4540(2) 1.13943(18) 0.41447(16) 0.0186(6) Uani 1 1 d .
O2 O -0.3564(2) 1.26632(19) 0.39121(17) 0.0224(6) Uani 1 1 d .
O3 O -0.3780(2) 1.24984(19) -0.41755(17) 0.0230(6) Uani 1 1 d .
O4 O -0.4861(2) 1.13401(18) -0.42088(15) 0.0173(6) Uani 1 1 d .
O5 O 0.3899(2) 0.33075(19) -0.43297(16) 0.0210(6) Uani 1 1 d .
O6 O 0.2496(3) 0.2498(2) -0.4128(2) 0.0345(8) Uani 1 1 d .
O7 O 0.3935(2) 0.31452(18) 0.39880(15) 0.0186(6) Uani 1 1 d .
O8 O 0.4577(2) 0.45905(19) 0.42226(16) 0.0191(6) Uani 1 1 d .
N53 N 0.2055(3) 0.6024(3) 0.5010(2) 0.0369(9) Uani 1 1 d .
C54 C 0.1492(5) 0.6943(5) 0.5224(4) 0.0621(17) Uani 1 1 d .
H54 H 0.1839 0.7380 0.5514 0.074 Uiso 1 1 calc R
C55 C 0.0450(5) 0.7300(5) 0.5054(4) 0.0683(19) Uani 1 1 d .
H55 H 0.0098 0.7950 0.5229 0.082 Uiso 1 1 calc R
C56 C -0.0036(6) 0.6706(6) 0.4642(4) 0.076(2) Uani 1 1 d .
H56 H -0.0746 0.6923 0.4508 0.091 Uiso 1 1 calc R
C57 C 0.0520(6) 0.5737(6) 0.4402(5) 0.082(2) Uani 1 1 d .
H57 H 0.0199 0.5302 0.4089 0.098 Uiso 1 1 calc R
C58 C 0.1545(5) 0.5439(5) 0.4636(4) 0.0604(17) Uani 1 1 d .
H58 H 0.1892 0.4765 0.4514 0.072 Uiso 1 1 calc R
N59 N 0.5606(4) 0.8969(3) 0.0720(3) 0.0562(14) Uani 1 1 d .
C60 C 0.5161(4) 0.8687(4) 0.1437(3) 0.0400(12) Uani 1 1 d .
H60 H 0.4529 0.9098 0.1634 0.048 Uiso 1 1 calc R
C61 C 0.5573(4) 0.7833(3) 0.1903(3) 0.0335(11) Uani 1 1 d .
H61 H 0.5227 0.7645 0.2406 0.040 Uiso 1 1 calc R
C62 C 0.6501(4) 0.7253(3) 0.1624(3) 0.0368(12) Uani 1 1 d .
H62 H 0.6804 0.6652 0.1931 0.044 Uiso 1 1 calc R
C63 C 0.6987(4) 0.7552(3) 0.0895(3) 0.0311(10) Uani 1 1 d .
H63 H 0.7636 0.7172 0.0697 0.037 Uiso 1 1 calc R
C64 C 0.6513(4) 0.8412(3) 0.0461(3) 0.0341(11) Uani 1 1 d .
H64 H 0.6844 0.8618 -0.0044 0.041 Uiso 1 1 calc R
N65 N 0.5419(4) 0.1893(5) 0.0754(4) 0.0679(16) Uani 1 1 d .
C66 C 0.5356(4) 0.1958(4) 0.1553(4) 0.0519(15) Uani 1 1 d .
H66 H 0.5449 0.1335 0.1890 0.062 Uiso 1 1 calc R
C67 C 0.5162(4) 0.2881(4) 0.1914(3) 0.0484(14) Uani 1 1 d .
H67 H 0.5091 0.2893 0.2491 0.058 Uiso 1 1 calc R
C68 C 0.5069(4) 0.3797(4) 0.1445(4) 0.0487(14) Uani 1 1 d .
H68 H 0.4939 0.4434 0.1707 0.058 Uiso 1 1 calc R
C69 C 0.5157(5) 0.3816(5) 0.0624(3) 0.0517(15) Uani 1 1 d .
H69 H 0.5092 0.4442 0.0291 0.062 Uiso 1 1 calc R
C70 C 0.5353(5) 0.2833(7) 0.0306(4) 0.073(2) Uani 1 1 d .
H70 H 0.5448 0.2809 -0.0270 0.088 Uiso 1 1 calc R
C71 C 0.9278(7) 0.9998(6) 0.4458(5) 0.087(3) Uani 1 1 d .
H71 H 0.8781 1.0025 0.4054 0.105 Uiso 1 1 calc R
C72 C 0.8949(6) 0.9952(5) 0.5242(5) 0.072(2) Uani 1 1 d .
H72 H 0.8239 0.9894 0.5412 0.087 Uiso 1 1 calc R
C73 C 1.0320(2) 1.0007(2) 0.42190(17) 0.087(3) Uani 1 1 d .
H73 H 1.0533 0.9984 0.3655 0.104 Uiso 1 1 calc R
O74 O 0.3299(2) 0.0994(2) 0.48864(17) 0.0323(7) Uani 1 1 d R
H74A H 0.3046 0.1089 0.4504 0.039 Uiso 1 1 d R
H74B H 0.2957 0.1303 0.5225 0.039 Uiso 1 1 d R

loop_
_atom_site_aniso_label
_atom_site_aniso_U_11
_atom_site_aniso_U_22
_atom_site_aniso_U_33
_atom_site_aniso_U_23
_atom_site_aniso_U_13
_atom_site_aniso_U_12
Pd 0.01390(15) 0.01294(13) 0.01030(14) -0.00140(9) -0.00033(11) 0.00207(10)
Cu1 0.0181(3) 0.0138(2) 0.0109(2) -0.00140(16) 0.00001(18) 0.00304(17)
Cu2 0.0410(7) 0.0200(5) 0.0320(6) 0.0026(4) -0.0053(5) 0.0038(5)
Na1 0.0253(12) 0.0132(9) 0.0162(11) -0.0015(8) 0.0027(9) -0.0011(8)
Na2 0.0271(9) 0.0168(7) 0.0221(9) -0.0009(6) -0.0071(7) 0.0004(6)
C1 0.018(2) 0.0162(17) 0.0133(19) -0.0050(13) 0.0029(15) -0.0005(14)
C2 0.0144(19) 0.0156(17) 0.0150(19) -0.0017(13) 0.0015(15) -0.0013(14)
C3 0.015(2) 0.0185(18) 0.017(2) -0.0050(14) 0.0017(15) 0.0025(14)
C4 0.027(2) 0.0171(18) 0.021(2) -0.0044(15) -0.0014(17) 0.0067(16)
C5 0.026(2) 0.0198(19) 0.021(2) -0.0020(15) -0.0068(18) 0.0053(16)
C6 0.014(2) 0.0183(18) 0.0159(19) 0.0021(14) -0.0005(15) 0.0027(14)
C7 0.016(2) 0.0142(17) 0.017(2) 0.0014(13) -0.0016(15) -0.0013(14)
C8 0.020(2) 0.0158(17) 0.0124(19) 0.0019(13) -0.0028(15) -0.0038(14)
C9 0.024(2) 0.0202(18) 0.0125(19) -0.0022(14) -0.0038(16) -0.0006(15)
C10 0.022(2) 0.0177(18) 0.0139(19) -0.0045(14) 0.0011(16) -0.0002(15)
C11 0.0140(19) 0.0135(16) 0.0146(19) -0.0025(13) 0.0019(15) -0.0017(14)
C12 0.019(2) 0.0132(17) 0.0142(19) -0.0018(13) 0.0039(15) -0.0009(14)
C13 0.020(2) 0.0163(17) 0.0156(19) -0.0026(14) 0.0001(16) 0.0017(15)
C14 0.029(2) 0.0220(19) 0.019(2) -0.0045(15) 0.0000(18) 0.0100(17)
C15 0.024(2) 0.0232(19) 0.018(2) -0.0022(15) -0.0014(17) 0.0091(16)
C16 0.019(2) 0.0186(18) 0.016(2) -0.0006(14) -0.0054(16) 0.0035(15)
C17 0.016(2) 0.0148(17) 0.017(2) 0.0003(14) -0.0011(16) -0.0023(14)
C18 0.0145(19) 0.0169(17) 0.0134(19) -0.0009(13) -0.0028(15) -0.0019(14)
C19 0.020(2) 0.0199(18) 0.0127(19) 0.0008(14) -0.0015(15) -0.0029(15)
C20 0.020(2) 0.0194(18) 0.0144(19) -0.0041(14) 0.0006(16) -0.0027(15)
N21 0.0163(17) 0.0141(14) 0.0117(16) -0.0012(11) -0.0013(13) 0.0012(12)
N22 0.0163(17) 0.0162(15) 0.0130(16) -0.0015(11) -0.0003(13) 0.0039(12)
N23 0.0142(16) 0.0117(14) 0.0132(16) -0.0004(11) 0.0009(13) 0.0010(11)
N24 0.0177(17) 0.0150(14) 0.0130(16) -0.0018(11) -0.0040(13) 0.0034(12)
C25 0.0105(19) 0.0193(18) 0.0146(19) -0.0031(14) 0.0010(15) 0.0005(14)
C26 0.025(2) 0.0156(18) 0.019(2) -0.0029(14) 0.0024(17) -0.0035(15)
C27 0.022(2) 0.0191(18) 0.018(2) -0.0018(14) 0.0018(16) -0.0029(15)
C28 0.016(2) 0.0160(17) 0.0137(19) -0.0041(13) 0.0006(15) 0.0009(14)
C29 0.018(2) 0.0157(17) 0.017(2) -0.0045(14) 0.0014(16) -0.0006(14)
C30 0.018(2) 0.0172(18) 0.024(2) -0.0012(15) 0.0019(17) -0.0027(15)
C31 0.024(2) 0.0170(18) 0.0108(18) 0.0001(13) -0.0023(16) -0.0002(15)
C32 0.019(2) 0.0160(17) 0.0126(19) -0.0002(13) 0.0003(15) 0.0022(14)
C33 0.026(2) 0.0204(19) 0.027(2) 0.0006(16) -0.0124(18) -0.0048(16)
C34 0.026(2) 0.0163(18) 0.026(2) 0.0003(15) -0.0063(18) -0.0058(16)
C35 0.016(2) 0.0160(17) 0.0110(18) -0.0009(13) 0.0007(15) 0.0002(14)
C36 0.022(2) 0.0203(19) 0.019(2) -0.0019(15) -0.0051(17) -0.0038(15)
C37 0.020(2) 0.0194(18) 0.017(2) 0.0020(14) -0.0024(16) -0.0013(15)
C38 0.016(2) 0.0167(18) 0.0135(19) -0.0041(14) 0.0028(15) 0.0046(14)
C39 0.020(2) 0.0142(17) 0.019(2) 0.0000(14) -0.0028(16) 0.0009(14)
C40 0.020(2) 0.0172(18) 0.017(2) -0.0030(14) -0.0018(16) -0.0004(15)
C41 0.019(2) 0.0214(19) 0.016(2) 0.0001(14) 0.0048(16) 0.0018(15)
C42 0.022(2) 0.0154(17) 0.0142(19) -0.0013(13) 0.0020(16) 0.0033(15)
C43 0.024(2) 0.022(2) 0.031(2) -0.0096(16) 0.0055(18) -0.0062(16)
C44 0.022(2) 0.023(2) 0.028(2) -0.0070(16) 0.0086(18) -0.0039(16)
C45 0.023(2) 0.0201(19) 0.017(2) -0.0010(15) -0.0022(17) 0.0054(16)
C46 0.019(2) 0.0171(18) 0.0117(19) -0.0030(13) -0.0020(15) 0.0051(15)
C47 0.018(2) 0.0198(18) 0.020(2) -0.0033(14) -0.0034(16) -0.0019(15)
C48 0.022(2) 0.0165(18) 0.019(2) 0.0009(14) -0.0049(17) -0.0013(15)
C49 0.020(2) 0.0171(18) 0.0138(19) -0.0020(14) -0.0026(16) 0.0021(15)
C50 0.023(2) 0.0190(18) 0.021(2) -0.0043(15) -0.0056(17) -0.0023(16)
C51 0.024(2) 0.0137(17) 0.020(2) 0.0012(14) 0.0009(17) -0.0043(15)
C52 0.019(2) 0.0185(18) 0.0105(18) -0.0006(14) 0.0006(15) 0.0035(15)
O1 0.0209(15) 0.0156(12) 0.0171(14) -0.0026(10) 0.0067(11) 0.0014(10)
O2 0.0269(17) 0.0176(13) 0.0221(15) -0.0082(11) 0.0034(12) -0.0004(11)
O3 0.0275(17) 0.0171(13) 0.0238(16) 0.0048(11) -0.0079(13) -0.0018(11)
O4 0.0201(15) 0.0180(13) 0.0137(13) -0.0027(10) -0.0044(11) -0.0005(10)
O5 0.0241(16) 0.0209(13) 0.0152(14) -0.0048(10) 0.0043(12) 0.0038(11)
O6 0.0321(19) 0.0280(16) 0.045(2) -0.0221(14) 0.0078(15) -0.0049(13)
O7 0.0254(16) 0.0158(13) 0.0137(14) 0.0004(10) -0.0037(11) -0.0004(11)
O8 0.0220(15) 0.0185(13) 0.0167(14) -0.0016(10) -0.0066(11) -0.0002(11)
N53 0.034(2) 0.041(2) 0.035(2) 0.0029(17) -0.0026(19) -0.0064(18)
C54 0.047(4) 0.062(4) 0.077(5) -0.007(3) -0.005(3) -0.006(3)
C55 0.060(4) 0.075(4) 0.061(4) -0.014(3) -0.018(4) 0.028(3)
C56 0.046(4) 0.108(6) 0.070(5) -0.017(4) -0.017(4) 0.014(4)
C57 0.060(5) 0.101(6) 0.088(6) -0.043(5) -0.015(4) -0.003(4)
C58 0.044(4) 0.072(4) 0.063(4) -0.022(3) 0.000(3) 0.006(3)
N59 0.051(3) 0.056(3) 0.044(3) 0.023(2) 0.012(2) 0.028(2)
C60 0.038(3) 0.044(3) 0.031(3) -0.002(2) 0.005(2) 0.014(2)
C61 0.046(3) 0.032(2) 0.021(2) -0.0002(17) 0.000(2) -0.004(2)
C62 0.052(3) 0.030(2) 0.023(2) 0.0008(18) -0.002(2) 0.009(2)
C63 0.033(3) 0.024(2) 0.035(3) -0.0040(18) -0.002(2) 0.0028(18)
C64 0.034(3) 0.029(2) 0.036(3) 0.0082(18) 0.005(2) 0.0011(19)
N65 0.044(3) 0.090(4) 0.069(4) -0.023(3) -0.017(3) 0.006(3)
C66 0.041(3) 0.061(3) 0.053(4) -0.020(3) -0.020(3) 0.012(3)
C67 0.039(3) 0.067(4) 0.035(3) -0.021(3) -0.012(2) 0.015(3)
C68 0.040(3) 0.053(3) 0.055(4) -0.029(3) 0.006(3) -0.006(3)
C69 0.044(3) 0.077(4) 0.039(3) -0.012(3) 0.011(3) -0.029(3)
C70 0.056(4) 0.140(7) 0.034(4) -0.045(4) 0.013(3) -0.038(4)
C71 0.096(6) 0.094(5) 0.059(5) -0.019(4) -0.037(5) 0.042(5)
C72 0.061(5) 0.081(5) 0.068(5) -0.027(4) 0.005(4) 0.016(4)
C73 0.129(8) 0.070(5) 0.047(4) -0.004(3) 0.015(5) 0.019(5)
O74 0.0248(17) 0.0422(17) 0.0281(17) -0.0185(13) -0.0047(14) 0.0085(13)

loop_
_atom_type_symbol
_atom_type_description
_atom_type_scat_dispersion_real
_atom_type_scat_dispersion_imag
_atom_type_scat_source
C C 0.0033 0.0016 'International Tables Vol C Tables 4.2.6.8 and 6.1.1.4'
H H 0.0000 0.0000 'International Tables Vol C Tables 4.2.6.8 and 6.1.1.4'
O O 0.0106 0.0060 'International Tables Vol C Tables 4.2.6.8 and 6.1.1.4'
N N 0.0061 0.0033 'International Tables Vol C Tables 4.2.6.8 and 6.1.1.4'
Pd Pd -0.9988 1.0072 'International Tables Vol C Tables 4.2.6.8 and 6.1.1.4'
Cu Cu 0.3201 1.2651 'International Tables Vol C Tables 4.2.6.8 and 6.1.1.4'
Na Na 0.0362 0.0249 'International Tables Vol C Tables 4.2.6.8 and 6.1.1.4'

loop_
_geom_angle_atom_site_label_1
_geom_angle_atom_site_label_2
_geom_angle_atom_site_label_3
_geom_angle
_geom_angle_site_symmetry_1
_geom_angle_site_symmetry_3
N21 Pd N24 90.22(12) . .
N21 Pd N23 176.48(12) . .
N24 Pd N23 89.94(12) . .
N21 Pd N22 89.89(12) . .
N24 Pd N22 176.34(13) . .
N23 Pd N22 90.18(12) . .
O5 Cu1 O7 92.33(11) 1_556 .
O5 Cu1 O1 172.44(12) 1_556 1_645
O7 Cu1 O1 90.84(11) . 1_645
O5 Cu1 O4 91.29(11) 1_556 1_646
O7 Cu1 O4 171.78(10) . 1_646
O1 Cu1 O4 86.48(10) 1_645 1_646
O5 Cu1 Na1 130.94(8) 1_556 .
O7 Cu1 Na1 123.33(7) . .
O1 Cu1 Na1 51.47(7) 1_645 .
O4 Cu1 Na1 49.53(7) 1_646 .
O5 Cu1 Na2 74.50(9) 1_556 .
O7 Cu1 Na2 88.47(8) . .
O1 Cu1 Na2 98.73(8) 1_645 .
O4 Cu1 Na2 99.61(8) 1_646 .
Na1 Cu1 Na2 131.82(3) . .
Cu2 Cu2 N59 66.39(17) 2_655 1_545
Cu2 Cu2 N59 61.97(16) 2_655 2_665
N59 Cu2 N59 128.36(11) 1_545 2_665
Cu2 Cu2 N65 155.68(17) 2_655 .
N59 Cu2 N65 131.8(2) 1_545 .
N59 Cu2 N65 97.9(2) 2_665 .
O4 Na1 O4 179.998(1) 1_646 2_565
O4 Na1 O1 71.45(9) 1_646 1_645
O4 Na1 O1 108.55(9) 2_565 1_645
O4 Na1 O1 108.55(9) 1_646 2_566
O4 Na1 O1 71.45(9) 2_565 2_566
O1 Na1 O1 180.00(7) 1_645 2_566
O4 Na1 O74 100.12(9) 1_646 2_656
O4 Na1 O74 79.88(9) 2_565 2_656
O1 Na1 O74 99.14(10) 1_645 2_656
O1 Na1 O74 80.86(10) 2_566 2_656
O4 Na1 O74 79.88(9) 1_646 .
O4 Na1 O74 100.11(9) 2_565 .
O1 Na1 O74 80.86(10) 1_645 .
O1 Na1 O74 99.14(10) 2_566 .
O74 Na1 O74 180.0 2_656 .
O4 Na1 Cu1 41.47(6) 1_646 .
O4 Na1 Cu1 138.53(6) 2_565 .
O1 Na1 Cu1 40.79(6) 1_645 .
O1 Na1 Cu1 139.21(6) 2_566 .
O74 Na1 Cu1 123.78(7) 2_656 .
O74 Na1 Cu1 56.22(7) . .
O4 Na1 Cu1 138.53(6) 1_646 2_656
O4 Na1 Cu1 41.47(6) 2_565 2_656
O1 Na1 Cu1 139.21(6) 1_645 2_656
O1 Na1 Cu1 40.79(6) 2_566 2_656
O74 Na1 Cu1 56.22(7) 2_656 2_656
O74 Na1 Cu1 123.78(7) . 2_656
Cu1 Na1 Cu1 180.0 . 2_656
O3 Na2 O8 123.44(12) 1_646 .
O3 Na2 O8 106.43(11) 1_646 2_666
O8 Na2 O8 83.72(10) . 2_666
O3 Na2 N53 89.64(13) 1_646 2_666
O8 Na2 N53 144.62(14) . 2_666
O8 Na2 N53 99.74(13) 2_666 2_666
O3 Na2 O2 81.69(10) 1_646 1_645
O8 Na2 O2 83.99(10) . 1_645
O8 Na2 O2 167.62(11) 2_666 1_645
N53 Na2 O2 89.47(13) 2_666 1_645
O3 Na2 Cu1 58.26(8) 1_646 .
O8 Na2 Cu1 67.12(7) . .
O8 Na2 Cu1 115.58(9) 2_666 .
N53 Na2 Cu1 136.94(11) 2_666 .
O2 Na2 Cu1 60.33(7) 1_645 .
O3 Na2 Na2 123.91(11) 1_646 2_666
O8 Na2 Na2 42.39(7) . 2_666
O8 Na2 Na2 41.33(7) 2_666 2_666
N53 Na2 Na2 131.03(12) 2_666 2_666
O2 Na2 Na2 126.36(10) 1_645 2_666
Cu1 Na2 Na2 91.97(6) . 2_666
N21 C1 C2 125.8(3) . .
N21 C1 C20 109.2(3) . .
C2 C1 C20 124.9(3) . .
C1 C2 C3 124.1(3) . .
C1 C2 C25 118.3(3) . .
C3 C2 C25 117.6(3) . .
N22 C3 C2 126.0(3) . .
N22 C3 C4 108.9(3) . .
C2 C3 C4 124.9(3) . .
C5 C4 C3 107.0(3) . .
C5 C4 H4 126.5 . .
C3 C4 H4 126.5 . .
C4 C5 C6 108.0(3) . .
C4 C5 H5 126.0 . .
C6 C5 H5 126.0 . .
N22 C6 C7 126.3(3) . .
N22 C6 C5 108.5(3) . .
C7 C6 C5 125.0(3) . .
C8 C7 C6 124.0(3) . .
C8 C7 C32 118.0(3) . .
C6 C7 C32 117.9(3) . .
N23 C8 C7 126.0(3) . .
N23 C8 C9 109.3(3) . .
C7 C8 C9 124.4(3) . .
C10 C9 C8 107.0(3) . .
C10 C9 H9 126.5 . .
C8 C9 H9 126.5 . .
C9 C10 C11 107.4(3) . .
C9 C10 H10 126.3 . .
C11 C10 H10 126.3 . .
N23 C11 C12 126.3(3) . .
N23 C11 C10 109.4(3) . .
C12 C11 C10 124.2(3) . .
C13 C12 C11 124.1(3) . .
C13 C12 C39 117.6(3) . .
C11 C12 C39 118.2(3) . .
N24 C13 C12 125.9(3) . .
N24 C13 C14 109.3(3) . .
C12 C13 C14 124.8(3) . .
C15 C14 C13 107.6(3) . .
C15 C14 H14 126.2 . .
C13 C14 H14 126.2 . .
C14 C15 C16 106.7(3) . .
C14 C15 H15 126.7 . .
C16 C15 H15 126.7 . .
N24 C16 C17 126.4(3) . .
N24 C16 C15 109.9(3) . .
C17 C16 C15 123.8(3) . .
C18 C17 C16 123.7(3) . .
C18 C17 C46 117.7(3) . .
C16 C17 C46 118.6(3) . .
N21 C18 C17 126.3(3) . .
N21 C18 C19 109.9(3) . .
C17 C18 C19 123.8(3) . .
C20 C19 C18 106.8(3) . .
C20 C19 H19 126.6 . .
C18 C19 H19 126.6 . .
C19 C20 C1 107.5(3) . .
C19 C20 H20 126.2 . .
C1 C20 H20 126.2 . .
C18 N21 C1 106.5(3) . .
C18 N21 Pd 126.5(2) . .
C1 N21 Pd 126.6(2) . .
C6 N22 C3 107.5(3) . .
C6 N22 Pd 126.2(2) . .
C3 N22 Pd 126.3(2) . .
C11 N23 C8 106.8(3) . .
C11 N23 Pd 126.5(2) . .
C8 N23 Pd 126.7(2) . .
C16 N24 C13 106.6(3) . .
C16 N24 Pd 126.5(2) . .
C13 N24 Pd 126.9(2) . .
C30 C25 C26 118.3(3) . .
C30 C25 C2 122.6(3) . .
C26 C25 C2 119.1(3) . .
C27 C26 C25 121.1(3) . .
C27 C26 H26 119.5 . .
C25 C26 H26 119.5 . .
C26 C27 C28 120.3(4) . .
C26 C27 H27 119.8 . .
C28 C27 H27 119.8 . .
C29 C28 C27 118.3(3) . .
C29 C28 C31 120.2(3) . .
C27 C28 C31 121.5(3) . .
C28 C29 C30 121.3(3) . .
C28 C29 H29 119.3 . .
C30 C29 H29 119.3 . .
C25 C30 C29 120.6(4) . .
C25 C30 H30 119.7 . .
C29 C30 H30 119.7 . .
O2 C31 O1 124.2(3) . .
O2 C31 C28 119.7(4) . .
O1 C31 C28 116.1(3) . .
C33 C32 C37 118.9(3) . .
C33 C32 C7 118.7(3) . .
C37 C32 C7 122.3(3) . .
C34 C33 C32 121.0(4) . .
C34 C33 H33 119.5 . .
C32 C33 H33 119.5 . .
C33 C34 C35 120.8(4) . .
C33 C34 H34 119.6 . .
C35 C34 H34 119.6 . .
C34 C35 C36 118.7(3) . .
C34 C35 C38 118.6(3) . .
C36 C35 C38 122.8(3) . .
C37 C36 C35 120.2(4) . .
C37 C36 H36 119.9 . .
C35 C36 H36 119.9 . .
C32 C37 C36 120.4(4) . .
C32 C37 H37 119.8 . .
C36 C37 H37 119.8 . .
O3 C38 O4 124.1(3) . .
O3 C38 C35 118.9(3) . .
O4 C38 C35 117.0(3) . .
C40 C39 C44 118.6(3) . .
C40 C39 C12 122.5(3) . .
C44 C39 C12 118.9(4) . .
C39 C40 C41 121.6(4) . .
C39 C40 H40 119.2 . .
C41 C40 H40 119.2 . .
C40 C41 C42 119.5(4) . .
C40 C41 H41 120.3 . .
C42 C41 H41 120.3 . .
C43 C42 C41 119.1(3) . .
C43 C42 C45 118.9(4) . .
C41 C42 C45 122.0(4) . .
C42 C43 C44 120.9(4) . .
C42 C43 H43 119.5 . .
C44 C43 H43 119.5 . .
C43 C44 C39 120.3(4) . .
C43 C44 H44 119.9 . .
C39 C44 H44 119.9 . .
O6 C45 O5 125.8(4) . .
O6 C45 C42 118.6(4) . .
O5 C45 C42 115.6(3) . .
C51 C46 C47 118.6(3) . .
C51 C46 C17 120.1(3) . .
C47 C46 C17 121.3(3) . .
C48 C47 C46 120.7(4) . .
C48 C47 H47 119.7 . .
C46 C47 H47 119.7 . .
C47 C48 C49 119.9(3) . .
C47 C48 H48 120.1 . .
C49 C48 H48 120.1 . .
C48 C49 C50 120.1(3) . .
C48 C49 C52 120.4(3) . .
C50 C49 C52 119.5(3) . .
C51 C50 C49 119.4(4) . .
C51 C50 H50 120.3 . .
C49 C50 H50 120.3 . .
C50 C51 C46 121.4(3) . .
C50 C51 H51 119.3 . .
C46 C51 H51 119.3 . .
O8 C52 O7 125.4(3) . .
O8 C52 C49 119.4(3) . .
O7 C52 C49 115.3(3) . .
C31 O1 Cu1 112.9(2) . 1_465
C31 O1 Na1 143.7(2) . 1_465
Cu1 O1 Na1 87.74(10) 1_465 1_465
C31 O2 Na2 139.7(3) . 1_465
C38 O3 Na2 149.8(3) . 1_464
C38 O4 Cu1 107.9(2) . 1_464
C38 O4 Na1 132.1(2) . 1_464
Cu1 O4 Na1 89.00(9) 1_464 1_464
C45 O5 Cu1 119.6(2) . 1_554
C52 O7 Cu1 121.5(2) . .
C52 O8 Na2 129.6(2) . .
C52 O8 Na2 125.8(2) . 2_666
Na2 O8 Na2 96.28(10) . 2_666
C58 N53 C54 115.3(5) . .
C58 N53 Na2 130.4(4) . 2_666
C54 N53 Na2 111.5(4) . 2_666
N53 C54 C55 125.5(6) . .
N53 C54 H54 117.3 . .
C55 C54 H54 117.3 . .
C56 C55 C54 117.8(6) . .
C56 C55 H55 121.1 . .
C54 C55 H55 121.1 . .
C55 C56 C57 118.9(6) . .
C55 C56 H56 120.6 . .
C57 C56 H56 120.6 . .
C58 C57 C56 118.3(6) . .
C58 C57 H57 120.8 . .
C56 C57 H57 120.8 . .
N53 C58 C57 124.0(6) . .
N53 C58 H58 118.0 . .
C57 C58 H58 118.0 . .
C60 N59 C64 118.2(4) . .
C60 N59 Cu2 120.9(3) . 1_565
C64 N59 Cu2 116.4(3) . 1_565
C60 N59 Cu2 121.3(4) . 2_665
C64 N59 Cu2 111.2(3) . 2_665
Cu2 N59 Cu2 51.63(11) 1_565 2_665
N59 C60 C61 123.0(5) . .
N59 C60 H60 118.5 . .
C61 C60 H60 118.5 . .
C60 C61 C62 118.4(4) . .
C60 C61 H61 120.8 . .
C62 C61 H61 120.8 . .
C61 C62 C63 119.3(4) . .
C61 C62 H62 120.3 . .
C63 C62 H62 120.3 . .
C64 C63 C62 118.5(4) . .
C64 C63 H63 120.7 . .
C62 C63 H63 120.7 . .
N59 C64 C63 122.5(4) . .
N59 C64 H64 118.7 . .
C63 C64 H64 118.7 . .
C66 N65 C70 115.2(5) . .
C66 N65 Cu2 119.2(5) . .
C70 N65 Cu2 124.4(4) . .
N65 C66 C67 122.6(6) . .
N65 C66 H66 118.7 . .
C67 C66 H66 118.7 . .
C66 C67 C68 120.2(5) . .
C66 C67 H67 119.9 . .
C68 C67 H67 119.9 . .
C69 C68 C67 121.9(5) . .
C69 C68 H68 119.0 . .
C67 C68 H68 119.0 . .
C68 C69 C70 114.1(6) . .
C68 C69 H69 123.0 . .
C70 C69 H69 123.0 . .
N65 C70 C69 125.9(6) . .
N65 C70 H70 117.0 . .
C69 C70 H70 117.0 . .
C72 C71 C73 121.4(7) . .
C72 C71 H71 119.3 . .
C73 C71 H71 119.3 . .
C71 C72 C73 116.2(7) . 2_776
C71 C72 H72 121.9 . .
C73 C72 H72 121.9 2_776 .
C72 C73 C71 122.2(5) 2_776 .
C72 C73 H73 118.9 2_776 .
C71 C73 H73 118.9 . .
Na1 O74 H74A 122.7 . .
Na1 O74 H74B 127.1 . .
H74A O74 H74B 110.0 . .

loop_
_geom_bond_atom_site_label_1
_geom_bond_atom_site_label_2
_geom_bond_distance
_geom_bond_site_symmetry_2
Pd N21 2.013(3) .
Pd N24 2.018(3) .
Pd N23 2.019(3) .
Pd N22 2.023(3) .
Cu1 O5 1.932(3) 1_556
Cu1 O7 1.935(2) .
Cu1 O1 1.967(2) 1_645
Cu1 O4 1.993(2) 1_646
Cu1 Na1 3.0082(4) .
Cu1 Na2 3.1094(16) .
Cu2 Cu2 1.789(2) 2_655
Cu2 N59 2.014(4) 1_545
Cu2 N59 2.091(5) 2_665
Cu2 N65 2.144(6) .
Na1 O4 2.289(2) 1_646
Na1 O4 2.289(2) 2_565
Na1 O1 2.355(2) 1_645
Na1 O1 2.355(2) 2_566
Na1 O74 2.374(3) 2_656
Na1 O74 2.374(3) .
Na1 Cu1 3.0082(4) 2_656
Na2 O3 2.322(3) 1_646
Na2 O8 2.347(3) .
Na2 O8 2.396(3) 2_666
Na2 N53 2.413(4) 2_666
Na2 O2 2.474(3) 1_645
Na2 Na2 3.533(3) 2_666
C1 N21 1.378(4) .
C1 C2 1.389(5) .
C1 C20 1.436(5) .
C2 C3 1.389(5) .
C2 C25 1.497(5) .
C3 N22 1.378(5) .
C3 C4 1.443(5) .
C4 C5 1.349(5) .
C4 H4 0.9500 .
C5 C6 1.440(5) .
C5 H5 0.9500 .
C6 N22 1.373(5) .
C6 C7 1.397(5) .
C7 C8 1.394(5) .
C7 C32 1.492(5) .
C8 N23 1.376(4) .
C8 C9 1.441(5) .
C9 C10 1.353(5) .
C9 H9 0.9500 .
C10 C11 1.437(5) .
C10 H10 0.9500 .
C11 N23 1.371(4) .
C11 C12 1.394(5) .
C12 C13 1.393(5) .
C12 C39 1.499(5) .
C13 N24 1.368(5) .
C13 C14 1.437(5) .
C14 C15 1.345(5) .
C14 H14 0.9500 .
C15 C16 1.438(5) .
C15 H15 0.9500 .
C16 N24 1.366(5) .
C16 C17 1.395(5) .
C17 C18 1.396(5) .
C17 C46 1.493(5) .
C18 N21 1.368(4) .
C18 C19 1.438(5) .
C19 C20 1.353(5) .
C19 H19 0.9500 .
C20 H20 0.9500 .
C25 C30 1.387(5) .
C25 C26 1.396(5) .
C26 C27 1.388(5) .
C26 H26 0.9500 .
C27 C28 1.397(5) .
C27 H27 0.9500 .
C28 C29 1.385(5) .
C28 C31 1.497(5) .
C29 C30 1.389(5) .
C29 H29 0.9500 .
C30 H30 0.9500 .
C31 O2 1.242(4) .
C31 O1 1.286(5) .
C32 C33 1.387(5) .
C32 C37 1.390(5) .
C33 C34 1.380(5) .
C33 H33 0.9500 .
C34 C35 1.388(5) .
C34 H34 0.9500 .
C35 C36 1.401(5) .
C35 C38 1.508(5) .
C36 C37 1.399(5) .
C36 H36 0.9500 .
C37 H37 0.9500 .
C38 O3 1.235(4) .
C38 O4 1.279(4) .
C39 C40 1.381(6) .
C39 C44 1.389(5) .
C40 C41 1.386(5) .
C40 H40 0.9500 .
C41 C42 1.393(5) .
C41 H41 0.9500 .
C42 C43 1.381(6) .
C42 C45 1.506(5) .
C43 C44 1.384(5) .
C43 H43 0.9500 .
C44 H44 0.9500 .
C45 O6 1.239(5) .
C45 O5 1.266(5) .
C46 C51 1.393(5) .
C46 C47 1.395(5) .
C47 C48 1.387(5) .
C47 H47 0.9500 .
C48 C49 1.391(5) .
C48 H48 0.9500 .
C49 C50 1.394(5) .
C49 C52 1.506(5) .
C50 C51 1.383(5) .
C50 H50 0.9500 .
C51 H51 0.9500 .
C52 O8 1.247(4) .
C52 O7 1.282(4) .
O1 Cu1 1.967(2) 1_465
O1 Na1 2.355(2) 1_465
O2 Na2 2.474(3) 1_465
O3 Na2 2.322(3) 1_464
O4 Cu1 1.993(2) 1_464
O4 Na1 2.289(2) 1_464
O5 Cu1 1.932(3) 1_554
O8 Na2 2.396(3) 2_666
N53 C58 1.295(7) .
N53 C54 1.355(7) .
N53 Na2 2.413(4) 2_666
C54 C55 1.390(8) .
C54 H54 0.9500 .
C55 C56 1.319(9) .
C55 H55 0.9500 .
C56 C57 1.418(9) .
C56 H56 0.9500 .
C57 C58 1.389(9) .
C57 H57 0.9500 .
C58 H58 0.9500 .
N59 C60 1.331(6) .
N59 C64 1.333(6) .
N59 Cu2 2.014(4) 1_565
N59 Cu2 2.091(5) 2_665
C60 C61 1.369(6) .
C60 H60 0.9500 .
C61 C62 1.376(7) .
C61 H61 0.9500 .
C62 C63 1.377(6) .
C62 H62 0.9500 .
C63 C64 1.373(6) .
C63 H63 0.9500 .
C64 H64 0.9500 .
N65 C66 1.321(8) .
N65 C70 1.385(9) .
C66 C67 1.361(7) .
C66 H66 0.9500 .
C67 C68 1.375(8) .
C67 H67 0.9500 .
C68 C69 1.347(8) .
C68 H68 0.9500 .
C69 C70 1.400(9) .
C69 H69 0.9500 .
C70 H70 0.9500 .
C71 C72 1.332(10) .
C71 C73 1.373(10) .
C71 H71 0.9500 .
C72 C73 1.347(8) 2_776
C72 H72 0.9500 .
C73 C72 1.347(8) 2_776
C73 H73 0.9500 .
O74 H74A 0.7235 .
O74 H74B 0.7794 .

loop_
_geom_hbond_atom_site_label_D
_geom_hbond_atom_site_label_H
_geom_hbond_atom_site_label_A
_geom_hbond_distance_DH
_geom_hbond_distance_HA
_geom_hbond_distance_DA
_geom_hbond_angle_DHA
_geom_hbond_site_symmetry_A
O74 H74B O6 0.78 1.94 2.667(4) 154.8 1_556
